data_4346486
loop_
_publ_author_name
'M\"akel\"a, Toni'
'Kalenius, Elina'
'Rissanen, Kari'

_publ_section_title
;
 Cooperatively enhanced ion pair binding with a hybrid receptor.
;
_journal_issue 18
_journal_name_full 'Inorganic chemistry'
_journal_page_first 9154
_journal_page_last 9165
_journal_paper_doi 10.1021/acs.inorgchem.5b01577
_journal_volume 54
_journal_year 2015
_chemical_formula_moiety 'C30 H34 N6 O12, H4 N, Br'
_chemical_formula_sum 'C30 H38 Br N7 O12'
_chemical_formula_weight 768.58
_space_group_crystal_system monoclinic
_space_group_IT_number 14
_space_group_name_Hall '-P 2ybc'
_space_group_name_H-M_alt 'P 1 21/c 1'
_atom_sites_solution_hydrogens mixed
_atom_sites_solution_primary direct
_audit_creation_date 2015-02-10
_audit_creation_method
;
Olex2 1.2
(compiled 2014.06.27 svn.r2953 for OlexSys, GUI svn.r4855)
;
_cell_angle_alpha 90
_cell_angle_beta 96.1586(13)
_cell_angle_gamma 90
_cell_formula_units_Z 4
_cell_length_a 11.81208(17)
_cell_length_b 9.17214(14)
_cell_length_c 31.0693(4)
_cell_measurement_reflns_used 7402
_cell_measurement_temperature 123.00(10)
_cell_measurement_theta_max 76.2040
_cell_measurement_theta_min 4.4810
_cell_volume 3346.68(8)
_computing_cell_refinement
;
CrysAlisPro, Agilent Technologies,
Version 1.171.36.28 (release 01-02-2013 CrysAlis171 .NET)
(compiled Feb  1 2013,16:14:44)
;
_computing_data_collection
;
CrysAlisPro, Agilent Technologies,
Version 1.171.36.28 (release 01-02-2013 CrysAlis171 .NET)
(compiled Feb  1 2013,16:14:44)
;
_computing_data_reduction
;
CrysAlisPro, Agilent Technologies,
Version 1.171.36.28 (release 01-02-2013 CrysAlis171 .NET)
(compiled Feb  1 2013,16:14:44)
;
_computing_molecular_graphics 'Olex2 (Dolomanov et al., 2009)'
_computing_publication_material 'Olex2 (Dolomanov et al., 2009)'
_computing_structure_refinement 'ShelXL (Sheldrick, 2008)'
_computing_structure_solution 'XS (Sheldrick, 2008)'
_diffrn_ambient_temperature 123.00(10)
_diffrn_detector_area_resol_mean 5.1977
_diffrn_measured_fraction_theta_full 0.989
_diffrn_measured_fraction_theta_max 0.989
_diffrn_measurement_details
;
#__ type_ start__ end____ width___ exp.time_
  1 omega -114.00  -13.00   1.0000    3.0000
omega____ theta____ kappa____ phi______ frames
    -      -41.6176  -57.0000    0.0000 101

#__ type_ start__ end____ width___ exp.time_
  2 omega  -48.00   33.00   1.0000    3.0000
omega____ theta____ kappa____ phi______ frames
    -      -41.6176   37.0000  150.0000 81

#__ type_ start__ end____ width___ exp.time_
  3 omega  100.00  171.00   1.0000   12.0000
omega____ theta____ kappa____ phi______ frames
    -      112.0000  111.0000   60.0000 71

#__ type_ start__ end____ width___ exp.time_
  4 omega   53.00   91.00   1.0000   12.0000
omega____ theta____ kappa____ phi______ frames
    -      112.0000  -30.0000  120.0000 38

#__ type_ start__ end____ width___ exp.time_
  5 omega   53.00  145.00   1.0000   12.0000
omega____ theta____ kappa____ phi______ frames
    -      112.0000  -77.0000  -30.0000 92

#__ type_ start__ end____ width___ exp.time_
  6 omega   36.00   91.00   1.0000   12.0000
omega____ theta____ kappa____ phi______ frames
    -      112.0000  -30.0000   30.0000 55

#__ type_ start__ end____ width___ exp.time_
  7 omega   51.00   91.00   1.0000   12.0000
omega____ theta____ kappa____ phi______ frames
    -      112.0000  -30.0000  -30.0000 40

#__ type_ start__ end____ width___ exp.time_
  8 omega   79.00  168.00   1.0000   12.0000
omega____ theta____ kappa____ phi______ frames
    -      112.0000   77.0000  150.0000 89
;
_diffrn_measurement_device_type 'SuperNova, Dual, Cu at zero, Atlas'
_diffrn_measurement_method '\w scans'
_diffrn_orient_matrix_UB_11 0.0241265000
_diffrn_orient_matrix_UB_12 0.1407823000
_diffrn_orient_matrix_UB_13 -0.0244631000
_diffrn_orient_matrix_UB_21 0.0290561000
_diffrn_orient_matrix_UB_22 0.0794694000
_diffrn_orient_matrix_UB_23 0.0434717000
_diffrn_orient_matrix_UB_31 0.1255909000
_diffrn_orient_matrix_UB_32 -0.0455855000
_diffrn_orient_matrix_UB_33 0.0002252000
_diffrn_radiation_monochromator mirror
_diffrn_radiation_type CuK\a
_diffrn_radiation_wavelength 1.54184
_diffrn_reflns_av_R_equivalents 0.0162
_diffrn_reflns_av_unetI/netI 0.0238
_diffrn_reflns_Laue_measured_fraction_full 0.968
_diffrn_reflns_Laue_measured_fraction_max 0.989
_diffrn_reflns_limit_h_max 14
_diffrn_reflns_limit_h_min -10
_diffrn_reflns_limit_k_max 10
_diffrn_reflns_limit_k_min -10
_diffrn_reflns_limit_l_max 35
_diffrn_reflns_limit_l_min -37
_diffrn_reflns_number 10069
_diffrn_reflns_point_group_measured_fraction_full 0.968
_diffrn_reflns_point_group_measured_fraction_max 0.989
_diffrn_reflns_theta_full 67.684
_diffrn_reflns_theta_max 66.747
_diffrn_reflns_theta_min 3.764
_diffrn_source 'SuperNova (Cu) X-ray Source'
_exptl_absorpt_coefficient_mu 2.316
_exptl_absorpt_correction_T_max 0.865
_exptl_absorpt_correction_T_min 0.627
_exptl_absorpt_correction_type analytical
_exptl_absorpt_process_details
;
CrysAlisPro, Agilent Technologies,
Version 1.171.36.28 (release 01-02-2013 CrysAlis171 .NET)
(compiled Feb  1 2013,16:14:44)
Analytical numeric absorption correction using a multifaceted crystal
			model based on expressions derived by R.C. Clark & J.S. Reid.
(Clark, R. C. & Reid, J. S. (1995). Acta Cryst. A51, 887-897)
;
_exptl_crystal_colour yellow
_exptl_crystal_colour_primary yellow
_exptl_crystal_density_diffrn 1.525
_exptl_crystal_description plate
_exptl_crystal_F_000 1592
_exptl_crystal_recrystallization_method 'Diffusion of diethyl ether into MeOH/DMF solution'
_exptl_crystal_size_max 0.3488
_exptl_crystal_size_mid 0.1463
_exptl_crystal_size_min 0.0657
_refine_diff_density_max 0.568
_refine_diff_density_min -0.433
_refine_diff_density_rms 0.050
_refine_ls_extinction_method none
_refine_ls_goodness_of_fit_ref 1.053
_refine_ls_hydrogen_treatment mixed
_refine_ls_matrix_type full
_refine_ls_number_parameters 467
_refine_ls_number_reflns 5845
_refine_ls_number_restraints 0
_refine_ls_restrained_S_all 1.053
_refine_ls_R_factor_all 0.0310
_refine_ls_R_factor_gt 0.0286
_refine_ls_shift/su_max 0.001
_refine_ls_shift/su_mean 0.000
_refine_ls_structure_factor_coef Fsqd
_refine_ls_weighting_details 'w=1/[\s^2^(Fo^2^)+(0.0360P)^2^+1.8115P] where P=(Fo^2^+2Fc^2^)/3'
_refine_ls_weighting_scheme calc
_refine_ls_wR_factor_gt 0.0720
_refine_ls_wR_factor_ref 0.0736
_reflns_Friedel_coverage 0.000
_reflns_number_gt 5467
_reflns_number_total 5845
_reflns_threshold_expression 'I > 2\s(I)'
_cod_data_source_file ic5b01577_si_015.cif
_cod_data_source_block R1-NH4Br
_cod_database_code 4346486
_shelxl_version_number 2013-4
_chemical_oxdiff_formula 'C30 H36 N7 O11 Br1'
_shelx_space_group_comment
;
The symmetry employed for this shelxl refinement is uniquely defined
by the following loop, which should always be used as a source of
symmetry information in preference to the above space-group names.
They are only intended as comments.
;
_reflns_odcompleteness_completeness 98.59
_reflns_odcompleteness_iscentric 1
_reflns_odcompleteness_theta 69.95
_olex2_refinement_description
;
1. Fixed Uiso
 At 1.2 times of:
  All C(H) groups, All C(H,H) groups, All N(H) groups
2.a Secondary CH2 refined with riding coordinates:
 C21(H21A,H21B), C22(H22A,H22B), C23(H23A,H23B), C24(H24A,H24B), C25(H25A,
 H25B), C26(H26A,H26B), C27(H27A,H27B), C28(H28A,H28B), C29(H29A,H29B),
 C30(H30A,H30B)
2.b Aromatic/amide H refined with riding coordinates:
 N1(H1), N2(H2), N3(H3), N4(H4), C3(H3A), C4(H4A), C6(H6), C7(H7), C10(H10),
 C11(H11), C13(H13), C14(H14), C17(H17), C20(H20)
;
_olex2_submission_special_instructions 'No special instructions were received'

loop_
_space_group_symop_operation_xyz
'x, y, z'
'-x, y+1/2, -z+1/2'
'-x, -y, -z'
'x, -y-1/2, z-1/2'

loop_
_atom_site_label
_atom_site_type_symbol
_atom_site_fract_x
_atom_site_fract_y
_atom_site_fract_z
_atom_site_U_iso_or_equiv
_atom_site_adp_type
_atom_site_occupancy
_atom_site_site_symmetry_order
_atom_site_calc_flag
_atom_site_refinement_flags_posn
O1 O 0.11802(12) 1.10759(18) 0.42931(4) 0.0344(3) Uani 1 1 d .
O2 O -0.01411(10) 0.69949(13) 0.26514(4) 0.0190(2) Uani 1 1 d .
O3 O -0.18999(15) 1.4831(2) 0.56348(5) 0.0528(5) Uani 1 1 d .
O4 O -0.35319(13) 1.48953(17) 0.52473(5) 0.0371(3) Uani 1 1 d .
O5 O -0.48492(14) 0.69973(19) 0.08986(5) 0.0435(4) Uani 1 1 d .
O6 O -0.51223(13) 0.55690(18) 0.14297(6) 0.0414(4) Uani 1 1 d .
O7 O 0.41609(10) 0.77066(14) 0.40484(4) 0.0216(3) Uani 1 1 d .
O8 O 0.62511(11) 0.84563(16) 0.45378(4) 0.0272(3) Uani 1 1 d .
O9 O 0.84529(11) 0.73543(15) 0.43504(5) 0.0291(3) Uani 1 1 d .
O10 O 0.81438(11) 0.57905(16) 0.35897(5) 0.0295(3) Uani 1 1 d .
O11 O 0.61917(11) 0.53742(13) 0.29955(4) 0.0224(3) Uani 1 1 d .
O12 O 0.41748(10) 0.66199(14) 0.32745(4) 0.0209(3) Uani 1 1 d .
N1 N 0.05957(12) 1.02821(16) 0.36062(5) 0.0190(3) Uani 1 1 d .
H1 H 0.0072 1.0405 0.3395 0.023 Uiso 1 1 calc R
N2 N -0.06012(13) 1.16576(17) 0.39667(5) 0.0227(3) Uani 1 1 d .
H2 H -0.1030 1.1610 0.3725 0.027 Uiso 1 1 calc R
N3 N 0.06657(11) 0.92326(15) 0.27821(4) 0.0158(3) Uani 1 1 d .
H3 H 0.0630 1.0141 0.2713 0.019 Uiso 1 1 calc R
N4 N -0.07732(12) 0.89714(15) 0.22387(4) 0.0169(3) Uani 1 1 d .
H4 H -0.0598 0.9845 0.2170 0.020 Uiso 1 1 calc R
N5 N -0.25202(15) 1.45615(19) 0.53013(6) 0.0310(4) Uani 1 1 d .
N6 N -0.45927(13) 0.65324(19) 0.12671(5) 0.0286(4) Uani 1 1 d .
C1 C 0.04604(15) 1.1005(2) 0.39815(6) 0.0213(4) Uani 1 1 d .
C2 C -0.10366(15) 1.23806(19) 0.43056(6) 0.0209(3) Uani 1 1 d .
C3 C -0.03575(16) 1.2922(2) 0.46658(6) 0.0257(4) Uani 1 1 d .
H3A H 0.0430 1.2819 0.4685 0.031 Uiso 1 1 calc R
C4 C -0.08563(17) 1.3610(2) 0.49926(6) 0.0264(4) Uani 1 1 d .
H4A H -0.0409 1.3943 0.5237 0.032 Uiso 1 1 calc R
C5 C -0.20229(17) 1.3803(2) 0.49545(6) 0.0250(4) Uani 1 1 d .
C6 C -0.27180(16) 1.3308(2) 0.45962(6) 0.0259(4) Uani 1 1 d .
H6 H -0.3500 1.3464 0.4572 0.031 Uiso 1 1 calc R
C7 C -0.22234(16) 1.2579(2) 0.42766(6) 0.0239(4) Uani 1 1 d .
H7 H -0.2680 1.2213 0.4039 0.029 Uiso 1 1 calc R
C8 C -0.00907(13) 0.83038(18) 0.25673(5) 0.0150(3) Uani 1 1 d .
C9 C -0.17340(14) 0.83371(18) 0.20064(5) 0.0164(3) Uani 1 1 d .
C10 C -0.23993(14) 0.72957(19) 0.21901(5) 0.0191(3) Uani 1 1 d .
H10 H -0.2214 0.7008 0.2476 0.023 Uiso 1 1 calc R
C11 C -0.33328(14) 0.66929(19) 0.19469(6) 0.0209(4) Uani 1 1 d .
H11 H -0.3773 0.5986 0.2065 0.025 Uiso 1 1 calc R
C12 C -0.35996(14) 0.7164(2) 0.15235(6) 0.0213(4) Uani 1 1 d .
C13 C -0.29813(15) 0.8227(2) 0.13395(6) 0.0244(4) Uani 1 1 d .
H13 H -0.3191 0.8544 0.1058 0.029 Uiso 1 1 calc R
C14 C -0.20400(15) 0.8813(2) 0.15836(6) 0.0224(4) Uani 1 1 d .
H14 H -0.1610 0.9528 0.1465 0.027 Uiso 1 1 calc R
C15 C 0.15012(14) 0.93578(19) 0.35292(5) 0.0168(3) Uani 1 1 d .
C16 C 0.15165(13) 0.87845(18) 0.31159(5) 0.0156(3) Uani 1 1 d .
C17 C 0.23875(14) 0.78517(18) 0.30202(5) 0.0170(3) Uani 1 1 d .
H17 H 0.2381 0.7465 0.2743 0.020 Uiso 1 1 calc R
C18 C 0.32640(14) 0.74984(19) 0.33374(5) 0.0173(3) Uani 1 1 d .
C19 C 0.32590(14) 0.80894(19) 0.37548(5) 0.0177(3) Uani 1 1 d .
C20 C 0.23893(14) 0.89980(19) 0.38492(5) 0.0187(3) Uani 1 1 d .
H20 H 0.2390 0.9376 0.4127 0.022 Uiso 1 1 calc R
C21 C 0.42280(15) 0.8418(2) 0.44622(5) 0.0223(4) Uani 1 1 d .
H21A H 0.3565 0.8175 0.4607 0.027 Uiso 1 1 calc R
H21B H 0.4248 0.9467 0.4424 0.027 Uiso 1 1 calc R
C22 C 0.52916(15) 0.7915(2) 0.47296(6) 0.0260(4) Uani 1 1 d .
H22A H 0.5303 0.8278 0.5023 0.031 Uiso 1 1 calc R
H22B H 0.5313 0.6859 0.4740 0.031 Uiso 1 1 calc R
C23 C 0.72730(16) 0.8468(2) 0.48275(6) 0.0304(4) Uani 1 1 d .
H23A H 0.7356 0.7551 0.4983 0.036 Uiso 1 1 calc R
H23B H 0.7248 0.9250 0.5036 0.036 Uiso 1 1 calc R
C24 C 0.82571(16) 0.8687(2) 0.45670(7) 0.0302(4) Uani 1 1 d .
H24A H 0.8086 0.9460 0.4357 0.036 Uiso 1 1 calc R
H24B H 0.8932 0.8961 0.4756 0.036 Uiso 1 1 calc R
C25 C 0.92035(16) 0.7534(2) 0.40269(7) 0.0305(4) Uani 1 1 d .
H25A H 0.9957 0.7791 0.4161 0.037 Uiso 1 1 calc R
H25B H 0.8933 0.8317 0.3832 0.037 Uiso 1 1 calc R
C26 C 0.92613(16) 0.6148(2) 0.37780(7) 0.0301(4) Uani 1 1 d .
H26A H 0.9764 0.6268 0.3553 0.036 Uiso 1 1 calc R
H26B H 0.9559 0.5371 0.3969 0.036 Uiso 1 1 calc R
C27 C 0.81231(17) 0.4748(2) 0.32518(6) 0.0282(4) Uani 1 1 d .
H27A H 0.8623 0.3940 0.3342 0.034 Uiso 1 1 calc R
H27B H 0.8389 0.5190 0.2997 0.034 Uiso 1 1 calc R
C28 C 0.69286(17) 0.4210(2) 0.31471(6) 0.0274(4) Uani 1 1 d .
H28A H 0.6913 0.3459 0.2927 0.033 Uiso 1 1 calc R
H28B H 0.6664 0.3784 0.3404 0.033 Uiso 1 1 calc R
C29 C 0.50750(16) 0.4834(2) 0.28759(6) 0.0235(4) Uani 1 1 d .
H29A H 0.4886 0.4123 0.3088 0.028 Uiso 1 1 calc R
H29B H 0.5051 0.4348 0.2598 0.028 Uiso 1 1 calc R
C30 C 0.42145(15) 0.6038(2) 0.28474(5) 0.0214(4) Uani 1 1 d .
H30A H 0.4429 0.6795 0.2654 0.026 Uiso 1 1 calc R
H30B H 0.3472 0.5665 0.2736 0.026 Uiso 1 1 calc R
N7 N 0.63864(13) 0.78434(19) 0.36433(5) 0.0193(3) Uani 1 1 d .
H7A H 0.659(2) 0.855(4) 0.3517(9) 0.042(8) Uiso 1 1 d .
H7B H 0.637(2) 0.804(3) 0.3894(9) 0.032(7) Uiso 1 1 d .
H7C H 0.687(2) 0.721(3) 0.3631(9) 0.041(7) Uiso 1 1 d .
H7D H 0.577(2) 0.750(3) 0.3535(8) 0.031(6) Uiso 1 1 d .
Br1 Br -0.21696(2) 1.03664(2) 0.31093(2) 0.02416(7) Uani 1 1 d .

loop_
_atom_site_aniso_label
_atom_site_aniso_U_11
_atom_site_aniso_U_22
_atom_site_aniso_U_33
_atom_site_aniso_U_23
_atom_site_aniso_U_13
_atom_site_aniso_U_12
O1 0.0265(7) 0.0490(9) 0.0253(7) -0.0150(6) -0.0078(5) 0.0124(6)
O2 0.0197(6) 0.0144(6) 0.0216(6) 0.0007(5) -0.0040(4) 0.0008(4)
O3 0.0439(9) 0.0796(13) 0.0346(9) -0.0294(9) 0.0025(7) 0.0077(9)
O4 0.0347(8) 0.0382(8) 0.0401(8) -0.0033(7) 0.0119(6) 0.0102(7)
O5 0.0380(8) 0.0532(10) 0.0346(8) -0.0016(7) -0.0173(7) -0.0094(7)
O6 0.0283(8) 0.0432(9) 0.0517(9) -0.0047(7) -0.0008(7) -0.0176(7)
O7 0.0177(6) 0.0303(7) 0.0154(6) -0.0026(5) -0.0045(4) 0.0066(5)
O8 0.0187(6) 0.0390(8) 0.0222(6) 0.0008(6) -0.0060(5) 0.0011(5)
O9 0.0249(7) 0.0276(7) 0.0344(7) 0.0014(6) 0.0014(5) -0.0009(5)
O10 0.0190(6) 0.0308(7) 0.0381(8) -0.0042(6) 0.0007(5) 0.0049(5)
O11 0.0194(6) 0.0213(6) 0.0263(6) 0.0034(5) 0.0021(5) 0.0039(5)
O12 0.0173(6) 0.0261(6) 0.0186(6) -0.0051(5) -0.0021(4) 0.0057(5)
N1 0.0162(7) 0.0257(8) 0.0144(7) -0.0009(6) -0.0018(5) 0.0041(6)
N2 0.0205(7) 0.0292(8) 0.0173(7) -0.0039(6) -0.0024(5) 0.0051(6)
N3 0.0164(7) 0.0138(6) 0.0160(7) 0.0011(5) -0.0038(5) 0.0001(5)
N4 0.0170(7) 0.0151(7) 0.0174(7) 0.0022(5) -0.0036(5) -0.0023(5)
N5 0.0350(10) 0.0297(9) 0.0293(9) -0.0046(7) 0.0083(7) 0.0028(7)
N6 0.0188(8) 0.0314(9) 0.0344(9) -0.0087(7) -0.0028(7) -0.0012(7)
C1 0.0203(8) 0.0246(9) 0.0188(8) -0.0017(7) 0.0006(7) 0.0017(7)
C2 0.0230(9) 0.0200(8) 0.0196(8) 0.0014(7) 0.0018(7) 0.0033(7)
C3 0.0220(9) 0.0292(10) 0.0254(9) -0.0045(8) -0.0005(7) 0.0028(7)
C4 0.0300(10) 0.0266(10) 0.0216(9) -0.0047(7) -0.0012(7) 0.0016(8)
C5 0.0309(10) 0.0223(9) 0.0225(9) -0.0009(7) 0.0062(7) 0.0039(7)
C6 0.0231(9) 0.0277(10) 0.0269(9) 0.0021(8) 0.0027(7) 0.0059(7)
C7 0.0244(9) 0.0263(9) 0.0201(8) 0.0000(7) -0.0018(7) 0.0046(7)
C8 0.0140(7) 0.0172(8) 0.0138(7) -0.0015(6) 0.0008(6) 0.0009(6)
C9 0.0146(8) 0.0169(8) 0.0171(8) -0.0030(6) -0.0007(6) 0.0022(6)
C10 0.0185(8) 0.0198(8) 0.0187(8) 0.0020(7) 0.0005(6) 0.0022(7)
C11 0.0163(8) 0.0176(8) 0.0290(9) 0.0017(7) 0.0025(7) 0.0003(6)
C12 0.0144(8) 0.0249(9) 0.0239(9) -0.0067(7) -0.0015(6) -0.0004(7)
C13 0.0213(9) 0.0344(10) 0.0164(8) 0.0014(7) -0.0029(7) -0.0012(8)
C14 0.0206(8) 0.0272(9) 0.0189(8) 0.0042(7) -0.0002(7) -0.0047(7)
C15 0.0146(8) 0.0176(8) 0.0179(8) 0.0008(6) 0.0008(6) -0.0013(6)
C16 0.0136(7) 0.0174(8) 0.0151(7) 0.0018(6) -0.0019(6) -0.0029(6)
C17 0.0169(8) 0.0179(8) 0.0157(7) -0.0014(6) -0.0008(6) -0.0017(6)
C18 0.0140(8) 0.0191(8) 0.0184(8) -0.0015(6) -0.0001(6) 0.0006(6)
C19 0.0138(8) 0.0225(8) 0.0160(8) 0.0019(6) -0.0026(6) -0.0008(6)
C20 0.0177(8) 0.0240(9) 0.0142(7) -0.0007(6) -0.0002(6) -0.0001(7)
C21 0.0203(9) 0.0309(10) 0.0150(8) -0.0028(7) -0.0018(6) 0.0026(7)
C22 0.0222(9) 0.0365(10) 0.0179(8) 0.0005(8) -0.0041(7) 0.0025(8)
C23 0.0225(9) 0.0396(11) 0.0264(9) -0.0051(8) -0.0089(7) 0.0030(8)
C24 0.0222(9) 0.0253(10) 0.0408(11) -0.0003(8) -0.0074(8) -0.0002(7)
C25 0.0192(9) 0.0327(10) 0.0384(11) 0.0070(9) -0.0018(8) -0.0022(8)
C26 0.0180(9) 0.0373(11) 0.0345(10) 0.0062(9) 0.0004(7) 0.0039(8)
C27 0.0273(10) 0.0323(10) 0.0252(9) 0.0034(8) 0.0038(7) 0.0116(8)
C28 0.0298(10) 0.0219(9) 0.0294(10) -0.0003(8) -0.0011(8) 0.0095(8)
C29 0.0236(9) 0.0212(9) 0.0259(9) -0.0041(7) 0.0032(7) 0.0005(7)
C30 0.0212(8) 0.0244(9) 0.0183(8) -0.0047(7) 0.0001(6) 0.0009(7)
N7 0.0141(8) 0.0216(8) 0.0213(8) -0.0022(7) -0.0021(6) 0.0029(7)
Br1 0.02112(11) 0.03039(12) 0.01975(10) 0.00019(7) -0.00341(7) 0.00323(7)

loop_
_atom_type_symbol
_atom_type_description
_atom_type_scat_dispersion_real
_atom_type_scat_dispersion_imag
_atom_type_scat_source
C C 0.0181 0.0091 'International Tables Vol C Tables 4.2.6.8 and 6.1.1.4'
H H 0.0000 0.0000 'International Tables Vol C Tables 4.2.6.8 and 6.1.1.4'
Br Br -0.6763 1.2805 'International Tables Vol C Tables 4.2.6.8 and 6.1.1.4'
N N 0.0311 0.0180 'International Tables Vol C Tables 4.2.6.8 and 6.1.1.4'
O O 0.0492 0.0322 'International Tables Vol C Tables 4.2.6.8 and 6.1.1.4'

loop_
_exptl_crystal_face_index_h
_exptl_crystal_face_index_k
_exptl_crystal_face_index_l
_exptl_crystal_face_perp_dist
_exptl_oxdiff_crystal_face_indexfrac_h
_exptl_oxdiff_crystal_face_indexfrac_k
_exptl_oxdiff_crystal_face_indexfrac_l
_exptl_oxdiff_crystal_face_x
_exptl_oxdiff_crystal_face_y
_exptl_oxdiff_crystal_face_z
0 6 2 0.1733 0.0000 6.0000 2.0000 0.7958 0.5638 -0.2731
0 -6 -2 0.1733 -0.0000 -6.0000 -2.0000 -0.7958 -0.5638 0.2731
8 0 -2 0.0768 8.0000 -0.0000 -1.9999 0.2419 0.1455 1.0043
-8 0 2 0.0648 -8.0000 0.0000 1.9999 -0.2419 -0.1455 -1.0043
-1 0 20 0.0395 -1.0000 0.0000 19.9998 -0.5134 0.8404 -0.1211
1 0 -20 0.0263 1.0000 -0.0000 -19.9998 0.5134 -0.8404 0.1211
7 -2 -2 0.1124 7.0000 -2.0000 -2.0000 -0.0638 -0.0425 0.9699
5 -1 14 0.0651 5.0000 -1.0000 13.9999 -0.3626 0.6744 0.6767
-6 1 -11 0.0663 -6.0000 1.0000 -10.9999 0.2651 -0.5731 -0.8016
7 1 -11 0.0682 7.0000 1.0000 -10.9999 0.5788 -0.1953 0.8311
-7 -1 11 0.0518 -7.0000 -1.0000 10.9999 -0.5788 0.1953 -0.8311
0 -4 16 0.0984 -0.0000 -4.0000 15.9999 -0.9545 0.3777 0.1859
2 -1 18 0.0466 2.0000 -1.0000 17.9999 -0.5329 0.7611 0.3008
1 3 -17 0.0951 1.0000 3.0000 -16.9998 0.8623 -0.4715 -0.0150

loop_
_geom_angle_atom_site_label_1
_geom_angle_atom_site_label_2
_geom_angle_atom_site_label_3
_geom_angle
C19 O7 C21 116.32(13)
C22 O8 C23 113.33(14)
C25 O9 C24 112.33(16)
C27 O10 C26 113.65(15)
C29 O11 C28 110.02(14)
C18 O12 C30 116.93(13)
C1 N1 C15 126.82(14)
C1 N2 C2 126.05(15)
C8 N3 C16 123.54(14)
C8 N4 C9 125.06(14)
O3 N5 C5 117.92(17)
O4 N5 O3 123.31(18)
O4 N5 C5 118.78(17)
O5 N6 C12 118.20(17)
O6 N6 O5 123.35(16)
O6 N6 C12 118.46(17)
O1 C1 N1 124.61(17)
O1 C1 N2 123.69(16)
N1 C1 N2 111.70(14)
N2 C2 C3 123.34(16)
N2 C2 C7 117.43(16)
C3 C2 C7 119.22(17)
C4 C3 C2 119.89(17)
C3 C4 C5 119.74(17)
C4 C5 N5 118.35(17)
C4 C5 C6 121.74(17)
C6 C5 N5 119.90(17)
C7 C6 C5 118.48(17)
C6 C7 C2 120.88(17)
O2 C8 N3 123.51(15)
O2 C8 N4 123.63(15)
N3 C8 N4 112.84(14)
C10 C9 N4 122.15(15)
C14 C9 N4 117.91(15)
C14 C9 C10 119.90(15)
C11 C10 C9 120.02(16)
C10 C11 C12 118.67(16)
C11 C12 N6 118.65(17)
C13 C12 N6 118.89(16)
C13 C12 C11 122.44(16)
C12 C13 C14 118.49(16)
C13 C14 C9 120.41(17)
C16 C15 N1 118.12(15)
C16 C15 C20 118.83(16)
C20 C15 N1 123.05(15)
C15 C16 N3 119.04(15)
C15 C16 C17 120.82(15)
C17 C16 N3 120.03(14)
C18 C17 C16 120.17(15)
O12 C18 C17 124.82(15)
O12 C18 C19 115.96(14)
C17 C18 C19 119.20(16)
O7 C19 C18 115.78(15)
O7 C19 C20 123.81(15)
C20 C19 C18 120.41(15)
C19 C20 C15 120.54(15)
O7 C21 C22 108.56(15)
O8 C22 C21 108.51(15)
O8 C23 C24 108.24(16)
O9 C24 C23 108.30(17)
O9 C25 C26 109.55(16)
O10 C26 C25 108.48(16)
O10 C27 C28 108.90(16)
O11 C28 C27 110.67(16)
O11 C29 C30 111.35(15)
O12 C30 C29 108.00(14)

loop_
_geom_bond_atom_site_label_1
_geom_bond_atom_site_label_2
_geom_bond_distance
O1 C1 1.220(2)
O2 C8 1.231(2)
O3 N5 1.228(2)
O4 N5 1.228(2)
O5 N6 1.229(2)
O6 N6 1.223(2)
O7 C19 1.372(2)
O7 C21 1.436(2)
O8 C22 1.425(2)
O8 C23 1.426(2)
O9 C24 1.426(3)
O9 C25 1.419(2)
O10 C26 1.424(2)
O10 C27 1.418(2)
O11 C28 1.425(2)
O11 C29 1.421(2)
O12 C18 1.375(2)
O12 C30 1.436(2)
N1 C1 1.366(2)
N1 C15 1.405(2)
N2 C1 1.386(2)
N2 C2 1.389(2)
N3 C8 1.357(2)
N3 C16 1.425(2)
N4 C8 1.375(2)
N4 C9 1.404(2)
N5 C5 1.458(2)
N6 C12 1.465(2)
C2 C3 1.396(3)
C2 C7 1.407(3)
C3 C4 1.380(3)
C4 C5 1.382(3)
C5 C6 1.387(3)
C6 C7 1.378(3)
C9 C10 1.397(2)
C9 C14 1.394(2)
C10 C11 1.383(2)
C11 C12 1.388(3)
C12 C13 1.379(3)
C13 C14 1.385(3)
C15 C16 1.389(2)
C15 C20 1.405(2)
C16 C17 1.394(2)
C17 C18 1.389(2)
C18 C19 1.406(2)
C19 C20 1.379(3)
C21 C22 1.502(2)
C23 C24 1.500(3)
C25 C26 1.493(3)
C27 C28 1.497(3)
C29 C30 1.497(2)

loop_
_geom_torsion_atom_site_label_1
_geom_torsion_atom_site_label_2
_geom_torsion_atom_site_label_3
_geom_torsion_atom_site_label_4
_geom_torsion
O3 N5 C5 C4 -9.0(3)
O3 N5 C5 C6 171.6(2)
O4 N5 C5 C4 171.20(18)
O4 N5 C5 C6 -8.2(3)
O5 N6 C12 C11 177.14(18)
O5 N6 C12 C13 -1.3(3)
O6 N6 C12 C11 -3.0(3)
O6 N6 C12 C13 178.53(18)
O7 C19 C20 C15 179.07(16)
O7 C21 C22 O8 67.3(2)
O8 C23 C24 O9 -75.0(2)
O9 C25 C26 O10 58.7(2)
O10 C27 C28 O11 62.2(2)
O11 C29 C30 O12 -65.84(19)
O12 C18 C19 O7 -0.4(2)
O12 C18 C19 C20 179.25(15)
N1 C15 C16 N3 4.3(2)
N1 C15 C16 C17 -179.50(15)
N1 C15 C20 C19 -179.74(16)
N2 C2 C3 C4 -179.05(18)
N2 C2 C7 C6 -178.87(17)
N3 C16 C17 C18 175.25(15)
N4 C9 C10 C11 -179.45(16)
N4 C9 C14 C13 -179.89(16)
N5 C5 C6 C7 -179.21(17)
N6 C12 C13 C14 -179.68(17)
C1 N1 C15 C16 -176.48(17)
C1 N1 C15 C20 3.1(3)
C1 N2 C2 C3 19.5(3)
C1 N2 C2 C7 -161.07(18)
C2 N2 C1 O1 -5.1(3)
C2 N2 C1 N1 174.95(17)
C2 C3 C4 C5 -2.2(3)
C3 C2 C7 C6 0.5(3)
C3 C4 C5 N5 -178.72(18)
C3 C4 C5 C6 0.7(3)
C4 C5 C6 C7 1.4(3)
C5 C6 C7 C2 -2.0(3)
C7 C2 C3 C4 1.6(3)
C8 N3 C16 C15 -118.76(18)
C8 N3 C16 C17 65.0(2)
C8 N4 C9 C10 29.6(2)
C8 N4 C9 C14 -152.56(17)
C9 N4 C8 O2 11.6(3)
C9 N4 C8 N3 -170.08(15)
C9 C10 C11 C12 -1.1(3)
C10 C9 C14 C13 -1.9(3)
C10 C11 C12 N6 -179.59(16)
C10 C11 C12 C13 -1.2(3)
C11 C12 C13 C14 1.9(3)
C12 C13 C14 C9 -0.3(3)
C14 C9 C10 C11 2.7(3)
C15 N1 C1 O1 8.5(3)
C15 N1 C1 N2 -171.59(16)
C15 C16 C17 C18 -0.9(3)
C16 N3 C8 O2 2.8(3)
C16 N3 C8 N4 -175.57(14)
C16 C15 C20 C19 -0.1(3)
C16 C17 C18 O12 -178.38(16)
C16 C17 C18 C19 0.2(3)
C17 C18 C19 O7 -179.11(15)
C17 C18 C19 C20 0.6(3)
C18 O12 C30 C29 -165.47(14)
C18 C19 C20 C15 -0.6(3)
C19 O7 C21 C22 -177.36(15)
C20 C15 C16 N3 -175.30(15)
C20 C15 C16 C17 0.9(3)
C21 O7 C19 C18 173.87(15)
C21 O7 C19 C20 -5.8(2)
C22 O8 C23 C24 165.89(16)
C23 O8 C22 C21 160.74(16)
C24 O9 C25 C26 -173.21(15)
C25 O9 C24 C23 167.60(15)
C26 O10 C27 C28 167.46(16)
C27 O10 C26 C25 163.24(16)
C28 O11 C29 C30 162.40(15)
C29 O11 C28 C27 176.92(15)
C30 O12 C18 C17 0.3(2)
C30 O12 C18 C19 -178.28(15)
